data_4021628
loop_
_publ_author_name
'Raymond Ziessel'
'Laure Bonardi'
'Pascal Retailleau'
'Gilles Ulrich'

_publ_contact_author_address
;

Laboratoire de Chimie
Universit\'e Louis Pasteur, d'Electronique et de Photonique Moleculaires
ECPM, 1 rue Blaise Pascal
Strasbourg
F-67008
FRANCE

;
_publ_contact_author_email ZIESSEL@CHIMIE.U-STRASBG.FR
_publ_contact_author_fax 0390241232
_publ_contact_author_name
;

'Raymond Ziessel'

;
_publ_contact_author_phone 0390241593
_publ_section_title
;
 Isocyanate-, Isothiocyanate-, Urea-, and Thiourea-Substituted
 Boron Dipyrromethene Dyes as Fluorescent Probes
;
_journal_name_full 'Journal of Organic Chemistry'
_journal_page_first 3093
_journal_page_last 3102
_journal_paper_doi 10.1021/jo0600151
_journal_volume 71
_journal_year 2006
_chemical_formula_moiety 'C23 H25 B F2 N4 O4'
_chemical_formula_sum 'C23 H25 B F2 N4 O4'
_chemical_formula_weight 470.28
_chemical_name_systematic
; 
 ? 
;
_space_group_IT_number 61
_space_group_name_Hall '-P 2ac 2ab'
_space_group_name_H-M_alt 'P b c a'
_symmetry_cell_setting orthorhombic
_symmetry_space_group_name_Hall '-P 2ac 2ab'
_symmetry_space_group_name_H-M 'P b c a'
_atom_sites_solution_hydrogens difmap
_atom_sites_solution_primary direct
_atom_sites_solution_secondary difmap
_audit_creation_date 10-05-05
_audit_creation_method SHELXL-97
_cell_angle_alpha 90.00
_cell_angle_beta 90.00
_cell_angle_gamma 90.00
_cell_formula_units_Z 8
_cell_length_a 13.345(3)
_cell_length_b 8.431(4)
_cell_length_c 41.094(4)
_cell_measurement_reflns_used 25
_cell_measurement_temperature 293(2)
_cell_measurement_theta_max 19.0
_cell_measurement_theta_min 11.7
_cell_volume 4624(2)
_computing_cell_refinement 'CAD4 Express (Enraf Nonius, 1994)'
_computing_data_collection 'CAD4 Express (Enraf Nonius, 1994)'
_computing_data_reduction 'XCAD4 (Harms & Wocadlo, 1995)'
_computing_molecular_graphics 'PLATON (Spek, 1980-2004)'
_computing_publication_material 'SHELXL-97 (Sheldrick, 1997)'
_computing_structure_refinement 'SHELXL-97 (Sheldrick, 1997)'
_computing_structure_solution 'SHELXS-97 (Sheldrick, 1990)'
_diffrn_ambient_temperature 293(2)
_diffrn_detector 'scintillation LiI'
_diffrn_detector_dtime 1.195
_diffrn_measured_fraction_theta_full .996
_diffrn_measured_fraction_theta_max .996
_diffrn_measurement_device '\k-geometry diffractometer'
_diffrn_measurement_device_type 'Enraf Nonius CAD4'
_diffrn_measurement_method 'non-profiled omega/2theta scans'
_diffrn_orient_matrix_type
;
  x-axis points to radiation source
  the matrix is specified in reciprocal space
;
_diffrn_orient_matrix_UB_11 0.015427
_diffrn_orient_matrix_UB_12 0.033979
_diffrn_orient_matrix_UB_13 -0.021401
_diffrn_orient_matrix_UB_21 0.011558
_diffrn_orient_matrix_UB_22 0.065847
_diffrn_orient_matrix_UB_23 0.011373
_diffrn_orient_matrix_UB_31 0.117057
_diffrn_orient_matrix_UB_32 -0.011000
_diffrn_orient_matrix_UB_33 0.001724
_diffrn_radiation_monochromator graphite
_diffrn_radiation_probe x-ray
_diffrn_radiation_type Cuk\a
_diffrn_radiation_wavelength 1.54180
_diffrn_reflns_av_R_equivalents 0.0556
_diffrn_reflns_av_sigmaI/netI 0.0437
_diffrn_reflns_limit_h_max 3
_diffrn_reflns_limit_h_min -15
_diffrn_reflns_limit_k_max 10
_diffrn_reflns_limit_k_min -3
_diffrn_reflns_limit_l_max 49
_diffrn_reflns_limit_l_min -2
_diffrn_reflns_number 7816
_diffrn_reflns_theta_full 67.15
_diffrn_reflns_theta_max 67.15
_diffrn_reflns_theta_min 2.15
_diffrn_source 'Enraf Nonius FR590'
_diffrn_standards_decay_% 2
_diffrn_standards_interval_time 60
_diffrn_standards_number 3
_exptl_absorpt_coefficient_mu 0.870
_exptl_absorpt_correction_type none
_exptl_crystal_colour red
_exptl_crystal_density_diffrn 1.351
_exptl_crystal_density_method 'not measured'
_exptl_crystal_description plate
_exptl_crystal_F_000 1968
_exptl_crystal_size_max 0.30
_exptl_crystal_size_mid 0.15
_exptl_crystal_size_min 0.05
_refine_diff_density_max .228
_refine_diff_density_min -.277
_refine_diff_density_rms .047
_refine_ls_extinction_method none
_refine_ls_goodness_of_fit_ref 1.035
_refine_ls_hydrogen_treatment constr
_refine_ls_matrix_type full
_refine_ls_number_parameters 312
_refine_ls_number_reflns 4109
_refine_ls_number_restraints 0
_refine_ls_restrained_S_all 1.035
_refine_ls_R_factor_all 0.0760
_refine_ls_R_factor_gt 0.0510
_refine_ls_shift/su_max 0.001
_refine_ls_shift/su_mean 0.000
_refine_ls_structure_factor_coef Fsqd
_refine_ls_weighting_details 'calc w=1/[\s^2^(Fo^2^)+(0.0814P)^2^+0.9651P] where P=(Fo^2^+2Fc^2^)/3'
_refine_ls_weighting_scheme calc
_refine_ls_wR_factor_gt 0.1363
_refine_ls_wR_factor_ref 0.1529
_reflns_number_gt 2958
_reflns_number_total 4109
_reflns_threshold_expression >2sigma(I)
_cod_data_source_file jo0600151si20060104_094848.cif
_cod_database_code 4021628

loop_
_symmetry_equiv_pos_as_xyz
'x, y, z'
'-x+1/2, -y, z+1/2'
'x+1/2, -y+1/2, -z'
'-x, y+1/2, -z+1/2'
'-x, -y, -z'
'x-1/2, y, -z-1/2'
'-x-1/2, y-1/2, z'
'x, -y-1/2, z-1/2'

loop_
_atom_site_label
_atom_site_type_symbol
_atom_site_fract_x
_atom_site_fract_y
_atom_site_fract_z
_atom_site_U_iso_or_equiv
_atom_site_adp_type
_atom_site_occupancy
_atom_site_symmetry_multiplicity
_atom_site_calc_flag
_atom_site_refinement_flags
B B 0.4569(2) 0.6551(3) 0.05922(6) 0.0491(6) Uani 1 1 d .
F1 F 0.42637(13) 0.7631(2) 0.03589(3) 0.0827(5) Uani 1 1 d .
F2 F 0.45360(11) 0.50279(19) 0.04661(4) 0.0769(5) Uani 1 1 d .
O3 O 0.6929(2) 0.4163(4) 0.21712(7) 0.1136(9) Uani 1 1 d .
O4 O 0.6560(2) 0.5403(4) 0.26124(6) 0.1255(11) Uani 1 1 d .
O1 O 0.58477(19) 1.1068(4) 0.24856(5) 0.1128(9) Uani 1 1 d .
O2 O 0.5293(2) 1.1918(3) 0.20258(7) 0.1141(9) Uani 1 1 d .
N1A N 0.56174(19) 1.0882(4) 0.22039(6) 0.0810(8) Uani 1 1 d .
N2A N 0.65724(19) 0.5277(4) 0.23182(7) 0.0871(9) Uani 1 1 d .
N1 N 0.56451(13) 0.6938(2) 0.07055(4) 0.0435(4) Uani 1 1 d .
N2 N 0.38832(13) 0.6663(2) 0.08923(4) 0.0422(4) Uani 1 1 d .
C1 C 0.59312(15) 0.7232(2) 0.10271(5) 0.0406(5) Uani 1 1 d .
C2 C 0.69827(17) 0.7541(3) 0.10283(5) 0.0471(5) Uani 1 1 d .
C10 C 0.76470(19) 0.7966(4) 0.13092(6) 0.0641(7) Uani 1 1 d .
H10A H 0.8271 0.8374 0.1229 0.077 Uiso 1 1 calc R
H10B H 0.7771 0.7038 0.1439 0.077 Uiso 1 1 calc R
H10C H 0.7324 0.8758 0.1440 0.077 Uiso 1 1 calc R
C3 C 0.73061(18) 0.7438(3) 0.07089(6) 0.0516(6) Uani 1 1 d .
C11 C 0.8346(2) 0.7722(3) 0.05796(7) 0.0652(7) Uani 1 1 d .
H11A H 0.8673 0.8508 0.0715 0.075 Uiso 1 1 calc R
H11B H 0.8294 0.8159 0.0362 0.075 Uiso 1 1 calc R
C12 C 0.8996(2) 0.6259(4) 0.05671(11) 0.1040(12) Uani 1 1 d .
H12A H 0.9657 0.6546 0.0496 0.125 Uiso 1 1 calc R
H12B H 0.8712 0.5509 0.0418 0.125 Uiso 1 1 calc R
H12C H 0.9034 0.5793 0.0780 0.125 Uiso 1 1 calc R
C4 C 0.64672(18) 0.7058(3) 0.05161(5) 0.0508(5) Uani 1 1 d .
C1B C 0.6427(2) 0.6847(4) 0.01590(6) 0.0730(8) Uani 1 1 d .
H1BA H 0.6050 0.5909 0.0108 0.088 Uiso 1 1 calc R
H1BB H 0.7095 0.6743 0.0075 0.088 Uiso 1 1 calc R
H1BC H 0.6109 0.7752 0.0062 0.088 Uiso 1 1 calc R
C9 C 0.52083(15) 0.7221(2) 0.12727(4) 0.0382(4) Uani 1 1 d .
C8 C 0.41959(16) 0.6953(2) 0.12116(4) 0.0389(5) Uani 1 1 d .
C7 C 0.33361(16) 0.6870(2) 0.14167(5) 0.0432(5) Uani 1 1 d .
C13 C 0.32706(19) 0.7066(4) 0.17778(6) 0.0633(7) Uani 1 1 d .
H13A H 0.2604 0.6818 0.1849 0.076 Uiso 1 1 calc R
H13B H 0.3428 0.8142 0.1835 0.076 Uiso 1 1 calc R
H13C H 0.3738 0.6363 0.1881 0.076 Uiso 1 1 calc R
C6 C 0.25278(17) 0.6526(3) 0.12181(5) 0.0460(5) Uani 1 1 d .
C14 C 0.14548(17) 0.6308(3) 0.13172(6) 0.0556(6) Uani 1 1 d .
H14A H 0.1434 0.5945 0.1541 0.064 Uiso 1 1 calc R
H14B H 0.1157 0.5488 0.1183 0.064 Uiso 1 1 calc R
C15 C 0.0838(2) 0.7793(3) 0.12877(9) 0.0819(9) Uani 1 1 d .
H15A H 0.0856 0.8164 0.1067 0.098 Uiso 1 1 calc R
H15B H 0.1105 0.8595 0.1429 0.098 Uiso 1 1 calc R
H15C H 0.0157 0.7570 0.1348 0.098 Uiso 1 1 calc R
C5 C 0.28854(16) 0.6394(3) 0.08975(5) 0.0469(5) Uani 1 1 d .
C1C C 0.2298(2) 0.6009(4) 0.06003(6) 0.0698(7) Uani 1 1 d .
H1CA H 0.2745 0.5899 0.0419 0.084 Uiso 1 1 calc R
H1CB H 0.1829 0.6847 0.0558 0.084 Uiso 1 1 calc R
H1CC H 0.1942 0.5033 0.0633 0.084 Uiso 1 1 calc R
C1A C 0.55269(15) 0.7509(3) 0.16156(5) 0.0429(5) Uani 1 1 d .
C2A C 0.54531(16) 0.9022(3) 0.17469(5) 0.0482(5) Uani 1 1 d .
H2A H 0.5234 0.9864 0.1619 0.055 Uiso 1 1 calc R
C3A C 0.57086(18) 0.9263(3) 0.20687(5) 0.0580(6) Uani 1 1 d .
C4A C 0.60517(18) 0.8061(4) 0.22646(6) 0.0651(8) Uani 1 1 d .
H4A H 0.6207 0.8234 0.2482 0.075 Uiso 1 1 calc R
C5A C 0.61550(18) 0.6587(4) 0.21238(6) 0.0600(7) Uani 1 1 d .
C6A C 0.58949(16) 0.6281(3) 0.18057(5) 0.0521(6) Uani 1 1 d .
H6A H 0.5965 0.5267 0.1720 0.060 Uiso 1 1 calc R

loop_
_atom_site_aniso_label
_atom_site_aniso_U_11
_atom_site_aniso_U_22
_atom_site_aniso_U_33
_atom_site_aniso_U_23
_atom_site_aniso_U_13
_atom_site_aniso_U_12
B 0.0574(15) 0.0522(15) 0.0376(11) -0.0048(11) -0.0077(11) 0.0000(12)
F1 0.0817(10) 0.1165(14) 0.0500(7) 0.0308(8) -0.0071(7) 0.0128(10)
F2 0.0737(9) 0.0791(11) 0.0777(10) -0.0441(8) -0.0047(8) -0.0082(8)
O3 0.0946(17) 0.130(2) 0.116(2) 0.0469(18) -0.0047(15) 0.0442(17)
O4 0.123(2) 0.188(3) 0.0657(13) 0.0518(16) -0.0280(13) 0.006(2)
O1 0.1163(19) 0.152(2) 0.0697(13) -0.0631(15) -0.0162(13) 0.0032(17)
O2 0.156(3) 0.0856(17) 0.1005(17) -0.0427(15) -0.0314(18) 0.0164(17)
N1A 0.0785(16) 0.103(2) 0.0613(14) -0.0426(15) -0.0089(12) 0.0001(16)
N2A 0.0575(14) 0.132(3) 0.0716(17) 0.0420(17) -0.0143(12) 0.0041(16)
N1 0.0546(10) 0.0398(9) 0.0361(8) -0.0037(7) 0.0009(8) -0.0028(8)
N2 0.0466(9) 0.0422(10) 0.0377(9) -0.0009(7) -0.0076(7) -0.0013(8)
C1 0.0470(11) 0.0391(11) 0.0356(9) -0.0023(8) -0.0013(9) 0.0001(9)
C2 0.0487(12) 0.0409(11) 0.0519(12) -0.0027(9) 0.0005(10) -0.0030(10)
C10 0.0492(13) 0.0757(18) 0.0674(15) -0.0111(14) -0.0051(12) -0.0091(13)
C3 0.0568(13) 0.0417(12) 0.0562(12) -0.0012(10) 0.0088(11) -0.0057(11)
C11 0.0637(15) 0.0545(15) 0.0774(17) -0.0004(13) 0.0194(13) -0.0109(13)
C12 0.0716(19) 0.077(2) 0.163(4) -0.007(2) 0.045(2) 0.0024(17)
C4 0.0635(14) 0.0436(12) 0.0453(11) -0.0002(10) 0.0092(11) -0.0039(11)
C1B 0.0865(19) 0.086(2) 0.0461(13) -0.0027(13) 0.0145(13) -0.0079(16)
C9 0.0435(11) 0.0340(10) 0.0371(9) -0.0015(8) -0.0038(8) 0.0018(9)
C8 0.0471(11) 0.0345(10) 0.0350(9) 0.0000(8) -0.0038(8) 0.0008(9)
C7 0.0458(11) 0.0404(11) 0.0435(10) 0.0040(9) -0.0012(9) -0.0016(9)
C13 0.0554(14) 0.0856(19) 0.0490(12) 0.0005(13) 0.0086(11) -0.0074(14)
C6 0.0445(11) 0.0372(11) 0.0563(12) 0.0057(9) -0.0048(10) -0.0008(9)
C14 0.0469(12) 0.0479(13) 0.0721(15) 0.0084(11) -0.0047(11) -0.0073(10)
C15 0.0544(15) 0.0607(17) 0.130(3) 0.0164(18) 0.0097(16) 0.0057(14)
C5 0.0487(12) 0.0407(12) 0.0514(12) 0.0039(9) -0.0125(10) -0.0044(9)
C1C 0.0640(15) 0.083(2) 0.0627(15) -0.0049(14) -0.0226(13) -0.0102(15)
C1A 0.0393(10) 0.0535(13) 0.0358(9) -0.0032(9) -0.0028(8) -0.0002(9)
C2A 0.0458(11) 0.0573(13) 0.0415(10) -0.0096(10) -0.0034(9) 0.0008(10)
C3A 0.0510(13) 0.0804(17) 0.0426(11) -0.0178(12) -0.0028(10) -0.0013(13)
C4A 0.0516(13) 0.108(2) 0.0353(11) -0.0038(13) -0.0041(10) -0.0102(14)
C5A 0.0428(12) 0.090(2) 0.0470(12) 0.0168(13) -0.0065(10) 0.0010(13)
C6A 0.0455(12) 0.0636(14) 0.0472(11) 0.0071(11) -0.0041(10) 0.0031(11)

loop_
_atom_type_symbol
_atom_type_description
_atom_type_scat_dispersion_real
_atom_type_scat_dispersion_imag
_atom_type_scat_source
C C .0181 .0091 'International Tables Vol C Tables 4.2.6.8 and 6.1.1.4'
H H .0000 .0000 'International Tables Vol C Tables 4.2.6.8 and 6.1.1.4'
B B .0090 .0039 'International Tables Vol C Tables 4.2.6.8 and 6.1.1.4'
F F .0727 .0534 'International Tables Vol C Tables 4.2.6.8 and 6.1.1.4'
N N .0311 .0180 'International Tables Vol C Tables 4.2.6.8 and 6.1.1.4'
O O .0492 .0322 'International Tables Vol C Tables 4.2.6.8 and 6.1.1.4'

loop_
_geom_angle_atom_site_label_1
_geom_angle_atom_site_label_2
_geom_angle_atom_site_label_3
_geom_angle
F1 B F2 109.98(19)
F1 B N2 109.9(2)
F2 B N2 109.8(2)
F1 B N1 110.1(2)
F2 B N1 109.7(2)
N2 B N1 107.36(16)
O1 N1A O2 124.9(3)
O1 N1A C3A 117.3(3)
O2 N1A C3A 117.7(2)
O4 N2A O3 124.6(3)
O4 N2A C5A 118.0(3)
O3 N2A C5A 117.3(3)
C4 N1 C1 108.06(18)
C4 N1 B 126.75(17)
C1 N1 B 125.19(17)
C5 N2 C8 107.99(17)
C5 N2 B 126.04(17)
C8 N2 B 125.83(18)
C9 C1 N1 119.57(18)
C9 C1 C2 132.70(19)
N1 C1 C2 107.70(17)
C3 C2 C1 106.98(19)
C3 C2 C10 124.1(2)
C1 C2 C10 128.9(2)
C2 C10 H10A 109.5
C2 C10 H10B 109.5
H10A C10 H10B 109.5
C2 C10 H10C 109.5
H10A C10 H10C 109.5
H10B C10 H10C 109.5
C2 C3 C4 107.4(2)
C2 C3 C11 127.7(2)
C4 C3 C11 124.8(2)
C3 C11 C12 114.4(2)
C3 C11 H11A 108.7
C12 C11 H11A 108.7
C3 C11 H11B 108.7
C12 C11 H11B 108.7
H11A C11 H11B 107.6
C11 C12 H12A 109.5
C11 C12 H12B 109.5
H12A C12 H12B 109.5
C11 C12 H12C 109.5
H12A C12 H12C 109.5
H12B C12 H12C 109.5
N1 C4 C3 109.82(19)
N1 C4 C1B 122.2(2)
C3 C4 C1B 127.9(2)
C4 C1B H1BA 109.5
C4 C1B H1BB 109.5
H1BA C1B H1BB 109.5
C4 C1B H1BC 109.5
H1BA C1B H1BC 109.5
H1BB C1B H1BC 109.5
C8 C9 C1 122.75(18)
C8 C9 C1A 118.25(18)
C1 C9 C1A 119.00(18)
C9 C8 N2 119.15(18)
C9 C8 C7 133.01(18)
N2 C8 C7 107.82(17)
C6 C7 C8 106.79(18)
C6 C7 C13 124.3(2)
C8 C7 C13 128.93(19)
C7 C13 H13A 109.5
C7 C13 H13B 109.5
H13A C13 H13B 109.5
C7 C13 H13C 109.5
H13A C13 H13C 109.5
H13B C13 H13C 109.5
C7 C6 C5 107.75(19)
C7 C6 C14 127.6(2)
C5 C6 C14 124.7(2)
C6 C14 C15 113.5(2)
C6 C14 H14A 108.9
C15 C14 H14A 108.9
C6 C14 H14B 108.9
C15 C14 H14B 108.9
H14A C14 H14B 107.7
C14 C15 H15A 109.5
C14 C15 H15B 109.5
H15A C15 H15B 109.5
C14 C15 H15C 109.5
H15A C15 H15C 109.5
H15B C15 H15C 109.5
N2 C5 C6 109.64(18)
N2 C5 C1C 122.9(2)
C6 C5 C1C 127.5(2)
C5 C1C H1CA 109.5
C5 C1C H1CB 109.5
H1CA C1C H1CB 109.5
C5 C1C H1CC 109.5
H1CA C1C H1CC 109.5
H1CB C1C H1CC 109.5
C6A C1A C2A 119.45(19)
C6A C1A C9 120.8(2)
C2A C1A C9 119.77(19)
C3A C2A C1A 119.3(2)
C3A C2A H2A 120.3
C1A C2A H2A 120.3
C4A C3A C2A 122.4(2)
C4A C3A N1A 119.2(2)
C2A C3A N1A 118.4(2)
C3A C4A C5A 116.9(2)
C3A C4A H4A 121.5
C5A C4A H4A 121.5
C6A C5A C4A 122.9(2)
C6A C5A N2A 118.0(3)
C4A C5A N2A 119.1(2)
C5A C6A C1A 119.0(2)
C5A C6A H6A 120.5
C1A C6A H6A 120.5

loop_
_geom_bond_atom_site_label_1
_geom_bond_atom_site_label_2
_geom_bond_distance
B F1 1.384(3)
B F2 1.385(3)
B N2 1.539(3)
B N1 1.545(3)
O3 N2A 1.214(4)
O4 N2A 1.214(3)
O1 N1A 1.208(3)
O2 N1A 1.219(4)
N1A C3A 1.479(4)
N2A C5A 1.472(4)
N1 C4 1.349(3)
N1 C1 1.398(2)
N2 C5 1.351(3)
N2 C8 1.398(2)
C1 C9 1.396(3)
C1 C2 1.427(3)
C2 C3 1.384(3)
C2 C10 1.499(3)
C10 H10A 0.9600
C10 H10B 0.9600
C10 H10C 0.9600
C3 C4 1.408(3)
C3 C11 1.505(3)
C11 C12 1.509(4)
C11 H11A 0.9700
C11 H11B 0.9700
C12 H12A 0.9600
C12 H12B 0.9600
C12 H12C 0.9600
C4 C1B 1.479(3)
C1B H1BA 0.9600
C1B H1BB 0.9600
C1B H1BC 0.9600
C9 C8 1.393(3)
C9 C1A 1.491(3)
C8 C7 1.425(3)
C7 C6 1.384(3)
C7 C13 1.495(3)
C13 H13A 0.9600
C13 H13B 0.9600
C13 H13C 0.9600
C6 C5 1.406(3)
C6 C14 1.500(3)
C14 C15 1.504(4)
C14 H14A 0.9700
C14 H14B 0.9700
C15 H15A 0.9600
C15 H15B 0.9600
C15 H15C 0.9600
C5 C1C 1.487(3)
C1C H1CA 0.9600
C1C H1CB 0.9600
C1C H1CC 0.9600
C1A C6A 1.387(3)
C1A C2A 1.389(3)
C2A C3A 1.381(3)
C2A H2A 0.9300
C3A C4A 1.373(4)
C4A C5A 1.378(4)
C4A H4A 0.9300
C5A C6A 1.377(3)
C6A H6A 0.9300

loop_
_geom_torsion_atom_site_label_1
_geom_torsion_atom_site_label_2
_geom_torsion_atom_site_label_3
_geom_torsion_atom_site_label_4
_geom_torsion
F1 B N1 C4 -56.5(3)
F2 B N1 C4 64.7(3)
N2 B N1 C4 -176.08(19)
F1 B N1 C1 123.3(2)
F2 B N1 C1 -115.6(2)
N2 B N1 C1 3.7(3)
F1 B N2 C5 61.0(3)
F2 B N2 C5 -60.1(3)
N1 B N2 C5 -179.31(19)
F1 B N2 C8 -123.8(2)
F2 B N2 C8 115.2(2)
N1 B N2 C8 -4.1(3)
C4 N1 C1 C9 178.34(19)
B N1 C1 C9 -1.5(3)
C4 N1 C1 C2 -0.1(2)
B N1 C1 C2 -179.9(2)
C9 C1 C2 C3 -177.8(2)
N1 C1 C2 C3 0.4(2)
C9 C1 C2 C10 -0.1(4)
N1 C1 C2 C10 178.1(2)
C1 C2 C3 C4 -0.5(3)
C10 C2 C3 C4 -178.4(2)
C1 C2 C3 C11 177.7(2)
C10 C2 C3 C11 -0.2(4)
C2 C3 C11 C12 90.8(3)
C4 C3 C11 C12 -91.3(4)
C1 N1 C4 C3 -0.2(2)
B N1 C4 C3 179.6(2)
C1 N1 C4 C1B -178.7(2)
B N1 C4 C1B 1.1(4)
C2 C3 C4 N1 0.5(3)
C11 C3 C4 N1 -177.8(2)
C2 C3 C4 C1B 178.9(3)
C11 C3 C4 C1B 0.6(4)
N1 C1 C9 C8 -1.1(3)
C2 C1 C9 C8 176.9(2)
N1 C1 C9 C1A 178.95(18)
C2 C1 C9 C1A -3.0(4)
C1 C9 C8 N2 0.8(3)
C1A C9 C8 N2 -179.31(18)
C1 C9 C8 C7 179.3(2)
C1A C9 C8 C7 -0.8(3)
C5 N2 C8 C9 178.16(19)
B N2 C8 C9 2.2(3)
C5 N2 C8 C7 -0.7(2)
B N2 C8 C7 -176.7(2)
C9 C8 C7 C6 -178.3(2)
N2 C8 C7 C6 0.3(2)
C9 C8 C7 C13 0.3(4)
N2 C8 C7 C13 178.9(2)
C8 C7 C6 C5 0.2(2)
C13 C7 C6 C5 -178.5(2)
C8 C7 C6 C14 179.7(2)
C13 C7 C6 C14 1.0(4)
C7 C6 C14 C15 94.5(3)
C5 C6 C14 C15 -86.1(3)
C8 N2 C5 C6 0.8(2)
B N2 C5 C6 176.8(2)
C8 N2 C5 C1C -178.7(2)
B N2 C5 C1C -2.8(4)
C7 C6 C5 N2 -0.6(3)
C14 C6 C5 N2 179.8(2)
C7 C6 C5 C1C 178.9(2)
C14 C6 C5 C1C -0.7(4)
C8 C9 C1A C6A 96.2(2)
C1 C9 C1A C6A -83.9(3)
C8 C9 C1A C2A -83.6(3)
C1 C9 C1A C2A 96.3(2)
C6A C1A C2A C3A -2.7(3)
C9 C1A C2A C3A 177.2(2)
C1A C2A C3A C4A 1.1(4)
C1A C2A C3A N1A -179.6(2)
O1 N1A C3A C4A -0.4(4)
O2 N1A C3A C4A -178.7(3)
O1 N1A C3A C2A -179.8(2)
O2 N1A C3A C2A 2.0(4)
C2A C3A C4A C5A 1.4(4)
N1A C3A C4A C5A -177.9(2)
C3A C4A C5A C6A -2.5(4)
C3A C4A C5A N2A 176.7(2)
O4 N2A C5A C6A -161.2(3)
O3 N2A C5A C6A 20.6(4)
O4 N2A C5A C4A 19.5(4)
O3 N2A C5A C4A -158.6(3)
C4A C5A C6A C1A 1.0(4)
N2A C5A C6A C1A -178.2(2)
C2A C1A C6A C5A 1.6(3)
C9 C1A C6A C5A -178.2(2)

loop_
_cod_related_entry_id
_cod_related_entry_database
_cod_related_entry_code
1 ChemSpider 21144493
